data_8104145
loop_
_publ_author_name
'Klepp, K.O.'
'Sturmayr, D.'

_publ_section_title
;
 Crystal structure of sodium copper triselenohafnate(IV) Na Cu Hf Se3
;
_journal_name_full
;
Zeitschrift fuer Kristallographie - New Crystal Structures
;
_journal_page_first 75
_journal_page_last 75
_journal_volume 212
_journal_year 1997
_chemical_formula_sum 'Cu Hf Na Se3'
_chemical_name_systematic 'Na Cu (Hf Se3)'
_space_group_IT_number 62
_symmetry_space_group_name_Hall '-P 2ac 2n'
_symmetry_space_group_name_H-M 'P n m a'
_cell_angle_alpha 90
_cell_angle_beta 90
_cell_angle_gamma 90
_cell_formula_units_Z 4
_cell_length_a 13.46
_cell_length_b 3.8284
_cell_length_c 10.247
_cell_volume 528.031
_citation_journal_id_ASTM ZKNSFT
_cod_data_source_file Klepp_ZKNSFT_1997_1963.cif
_cod_data_source_block Cu1Hf1Na1Se3
_cod_original_cell_volume 528.0306
_cod_original_formula_sum 'Cu1 Hf1 Na1 Se3'
_cod_database_code 8104145

loop_
_symmetry_equiv_pos_as_xyz
x,y,z
-x+1/2,-y,z+1/2
x+1/2,-y+1/2,-z+1/2
-x,y+1/2,-z
-x,-y,-z
x-1/2,y,-z-1/2
-x-1/2,y-1/2,z-1/2
x,-y-1/2,z

loop_
_atom_site_label
_atom_site_type_symbol
_atom_site_fract_x
_atom_site_fract_y
_atom_site_fract_z
_atom_site_occupancy
_atom_site_U_iso_or_equiv
Na1 Na+1 0.2313 0.25 0.04 1 0.0
Se3 Se-2 0.3611 0.25 0.756 1 0.0
Se1 Se-2 0.1033 0.25 0.5644 1 0.0
Hf1 Hf+4 0.01122 0.25 0.3236 1 0.0
Se2 Se-2 0.395 0.25 0.3776 1 0.0
Cu1 Cu+1 0.4913 0.25 0.5911 1 0.0
